data_7206781
loop_
_publ_author_name
'Pachfule, Pradip'
'Chen, Yifei'
'Jiang, Jianwen'
'Banerjee, Rahul'

_publ_section_title
;
 Experimental and computational approach of understanding the gas
 adsorption in amino functionalized interpenetrated metal organic
 frameworks (MOFs)
;
_journal_issue 44
_journal_name_full 'Journal of Materials Chemistry'
_journal_page_first 17737
_journal_paper_doi 10.1039/c1jm13762j
_journal_volume 21
_journal_year 2011
_chemical_formula_moiety 'C12 H10 Co N4 O4'
_chemical_formula_sum 'C12 H10 Co N4 O4'
_chemical_formula_weight 333.17
_chemical_name_systematic
;
?
;
_space_group_IT_number 70
_symmetry_cell_setting orthorhombic
_symmetry_space_group_name_Hall '-F 2uv 2vw'
_symmetry_space_group_name_H-M 'F d d d :2'
_atom_sites_solution_hydrogens geom
_atom_sites_solution_primary direct
_atom_sites_solution_secondary difmap
_audit_creation_method SHELXL-97
_cell_angle_alpha 90.00
_cell_angle_beta 90.00
_cell_angle_gamma 90.00
_cell_formula_units_Z 16
_cell_length_a 12.819(2)
_cell_length_b 23.058(4)
_cell_length_c 23.654(4)
_cell_measurement_reflns_used 3453
_cell_measurement_temperature 200(2)
_cell_measurement_theta_max 23.24
_cell_measurement_theta_min 2.47
_cell_volume 6992(2)
_computing_cell_refinement 'Bruker SMART'
_computing_data_collection 'Bruker SMART'
_computing_data_reduction 'Bruker SAINT'
_computing_molecular_graphics 'Bruker SHELXTL'
_computing_publication_material 'Bruker SHELXTL'
_computing_structure_refinement 'Bruker SHELXTL'
_computing_structure_solution 'Bruker SHELXTL'
_diffrn_ambient_temperature 200(2)
_diffrn_measured_fraction_theta_full 0.957
_diffrn_measured_fraction_theta_max 0.957
_diffrn_radiation_monochromator graphite
_diffrn_radiation_source 'fine-focus sealed tube'
_diffrn_radiation_type MoK\a
_diffrn_radiation_wavelength 0.71073
_diffrn_reflns_av_R_equivalents 0.1167
_diffrn_reflns_av_sigmaI/netI 0.0581
_diffrn_reflns_limit_h_max 16
_diffrn_reflns_limit_h_min -16
_diffrn_reflns_limit_k_max 30
_diffrn_reflns_limit_k_min -30
_diffrn_reflns_limit_l_max 30
_diffrn_reflns_limit_l_min -31
_diffrn_reflns_number 19287
_diffrn_reflns_theta_full 28.26
_diffrn_reflns_theta_max 28.26
_diffrn_reflns_theta_min 2.01
_exptl_absorpt_coefficient_mu 0.998
_exptl_absorpt_correction_T_max 0.8787
_exptl_absorpt_correction_T_min 0.7076
_exptl_absorpt_correction_type multi-scan
_exptl_absorpt_process_details 'Blessing, Acta Cryst. (1995) A51 33-58'
_exptl_crystal_colour Pink
_exptl_crystal_density_diffrn 1.266
_exptl_crystal_density_method 'not measured'
_exptl_crystal_description Plate
_exptl_crystal_F_000 2704
_exptl_crystal_size_max 0.24
_exptl_crystal_size_mid 0.15
_exptl_crystal_size_min 0.12
_refine_diff_density_max 0.627
_refine_diff_density_min -0.452
_refine_diff_density_rms 0.071
_refine_ls_extinction_method none
_refine_ls_goodness_of_fit_ref 1.110
_refine_ls_hydrogen_treatment constr
_refine_ls_matrix_type full
_refine_ls_number_parameters 96
_refine_ls_number_reflns 2073
_refine_ls_number_restraints 1
_refine_ls_restrained_S_all 1.116
_refine_ls_R_factor_all 0.0437
_refine_ls_R_factor_gt 0.0335
_refine_ls_shift/su_max 0.000
_refine_ls_shift/su_mean 0.000
_refine_ls_structure_factor_coef Fsqd
_refine_ls_weighting_details 'calc w=1/[\s^2^(Fo^2^)+(0.0464P)^2^+5.4059P] where P=(Fo^2^+2Fc^2^)/3'
_refine_ls_weighting_scheme calc
_refine_ls_wR_factor_gt 0.1087
_refine_ls_wR_factor_ref 0.1108
_reflns_number_gt 1577
_reflns_number_total 2073
_reflns_threshold_expression >2sigma(I)
_cod_data_source_file c1jm13762j.txt
_cod_data_source_block Co-ANIC-1
_cod_depositor_comments
;
The following automatic conversions were performed:

'_symmetry_cell_setting' value 'Orthorhombic' changed to
'orthorhombic' according to
/home/saulius/struct/CIF-dictionaries/cif_core.dic dictionary named
'cif_core.dic' version 2.4.1 from 2010-06-29.

Automatic conversion script
Id: cif_fix_values 1715 2011-07-08 13:25:40Z adriana 
;
_cod_original_sg_symbol_H-M Fddd
_cod_database_code 7206781

loop_
_symmetry_equiv_pos_as_xyz
'x, y, z'
'-x+3/4, -y+3/4, z'
'-x+3/4, y, -z+3/4'
'x, -y+3/4, -z+3/4'
'x, y+1/2, z+1/2'
'-x+3/4, -y+5/4, z+1/2'
'-x+3/4, y+1/2, -z+5/4'
'x, -y+5/4, -z+5/4'
'x+1/2, y, z+1/2'
'-x+5/4, -y+3/4, z+1/2'
'-x+5/4, y, -z+5/4'
'x+1/2, -y+3/4, -z+5/4'
'x+1/2, y+1/2, z'
'-x+5/4, -y+5/4, z'
'-x+5/4, y+1/2, -z+3/4'
'x+1/2, -y+5/4, -z+3/4'
'-x, -y, -z'
'x-3/4, y-3/4, -z'
'x-3/4, -y, z-3/4'
'-x, y-3/4, z-3/4'
'-x, -y+1/2, -z+1/2'
'x-3/4, y-1/4, -z+1/2'
'x-3/4, -y+1/2, z-1/4'
'-x, y-1/4, z-1/4'
'-x+1/2, -y, -z+1/2'
'x-1/4, y-3/4, -z+1/2'
'x-1/4, -y, z-1/4'
'-x+1/2, y-3/4, z-1/4'
'-x+1/2, -y+1/2, -z'
'x-1/4, y-1/4, -z'
'x-1/4, -y+1/2, z-3/4'
'-x+1/2, y-1/4, z-3/4'

loop_
_atom_site_label
_atom_site_type_symbol
_atom_site_fract_x
_atom_site_fract_y
_atom_site_fract_z
_atom_site_U_iso_or_equiv
_atom_site_adp_type
_atom_site_occupancy
_atom_site_symmetry_multiplicity
_atom_site_calc_flag
_atom_site_refinement_flags
C1 C 0.6962(2) 0.02282(11) 0.43479(11) 0.0287(6) Uani 1 1 d .
C2 C 0.6555(2) -0.01481(12) 0.47598(12) 0.0323(6) Uani 1 1 d .
H2 H 0.5840 -0.0162 0.4824 0.039 Uiso 1 1 calc R
C3 C 0.9713(2) 0.20048(10) 0.49327(10) 0.0255(6) Uani 1 1 d .
C4 C 0.9259(2) 0.15894(11) 0.45086(10) 0.0253(6) Uani 1 1 d .
C5 C 0.8283(2) -0.04630(12) 0.49668(11) 0.0312(6) Uani 1 1 d .
H5 H 0.8750 -0.0695 0.5166 0.037 Uiso 1 1 calc R
C6 C 0.86260(19) -0.00802(12) 0.45670(11) 0.0307(6) Uani 1 1 d .
H6 H 0.9340 -0.0059 0.4500 0.037 Uiso 1 1 calc R
Co1 Co 0.8750 0.087342(18) 0.3750 0.01857(17) Uani 1 2 d S
N1 N 0.79907(15) 0.02715(8) 0.42608(8) 0.0231(4) Uani 1 1 d .
N2 N 0.63144(18) 0.05393(12) 0.40120(12) 0.0494(7) Uani 1 1 d .
H2A H 0.6525 0.0910 0.4013 0.074 Uiso 1 1 d D
H2B H 0.5670 0.0525 0.4160 0.074 Uiso 1 1 d D
O1 O 0.98606(13) 0.12190(7) 0.42810(7) 0.0260(4) Uani 1 1 d .
O2 O 0.83155(14) 0.16088(8) 0.43878(8) 0.0362(5) Uani 1 1 d .

loop_
_atom_site_aniso_label
_atom_site_aniso_U_11
_atom_site_aniso_U_22
_atom_site_aniso_U_33
_atom_site_aniso_U_23
_atom_site_aniso_U_13
_atom_site_aniso_U_12
C1 0.0278(14) 0.0261(14) 0.0321(14) 0.0102(11) 0.0035(11) 0.0048(11)
C2 0.0222(13) 0.0343(15) 0.0403(16) 0.0135(12) 0.0065(11) 0.0039(11)
C3 0.0297(14) 0.0230(13) 0.0239(13) -0.0046(10) -0.0028(10) 0.0004(10)
C4 0.0298(14) 0.0258(14) 0.0204(13) -0.0023(10) -0.0031(10) -0.0016(11)
C5 0.0276(14) 0.0313(15) 0.0346(15) 0.0135(12) -0.0021(11) 0.0040(11)
C6 0.0214(13) 0.0324(15) 0.0383(15) 0.0112(12) 0.0034(11) 0.0013(11)
Co1 0.0222(3) 0.0168(3) 0.0167(3) 0.000 -0.00052(18) 0.000
N1 0.0227(10) 0.0216(11) 0.0249(10) 0.0056(9) 0.0027(8) 0.0018(8)
N2 0.0296(13) 0.0507(17) 0.0677(18) 0.0375(14) 0.0036(12) 0.0068(12)
O1 0.0293(9) 0.0257(9) 0.0231(9) -0.0080(7) -0.0016(7) 0.0024(7)
O2 0.0277(10) 0.0427(12) 0.0383(11) -0.0150(9) -0.0089(9) 0.0032(8)

loop_
_atom_type_symbol
_atom_type_description
_atom_type_scat_dispersion_real
_atom_type_scat_dispersion_imag
_atom_type_scat_source
C C 0.0033 0.0016 'International Tables Vol C Tables 4.2.6.8 and 6.1.1.4'
H H 0.0000 0.0000 'International Tables Vol C Tables 4.2.6.8 and 6.1.1.4'
N N 0.0061 0.0033 'International Tables Vol C Tables 4.2.6.8 and 6.1.1.4'
O O 0.0106 0.0060 'International Tables Vol C Tables 4.2.6.8 and 6.1.1.4'
Co Co 0.3494 0.9721 'International Tables Vol C Tables 4.2.6.8 and 6.1.1.4'

loop_
_geom_angle_atom_site_label_1
_geom_angle_atom_site_label_2
_geom_angle_atom_site_label_3
_geom_angle
_geom_angle_site_symmetry_1
_geom_angle_site_symmetry_3
N1 C1 N2 118.3(2) . .
N1 C1 C2 121.2(2) . .
N2 C1 C2 120.4(2) . .
C3 C2 C1 120.0(2) 30_556 .
C3 C2 H2 120.0 30_556 .
C1 C2 H2 120.0 . .
C2 C3 C5 118.9(2) 18_666 18_666
C2 C3 C4 119.1(2) 18_666 .
C5 C3 C4 121.9(2) 18_666 .
O2 C4 O1 121.2(2) . .
O2 C4 C3 120.5(2) . .
O1 C4 C3 118.4(2) . .
C6 C5 C3 117.9(2) . 30_556
C6 C5 H5 121.0 . .
C3 C5 H5 121.0 30_556 .
N1 C6 C5 124.2(2) . .
N1 C6 H6 117.9 . .
C5 C6 H6 117.9 . .
O1 Co1 O1 134.46(10) 3_655 .
O1 Co1 N1 103.13(7) 3_655 3_655
O1 Co1 N1 106.79(7) . 3_655
O1 Co1 N1 106.79(7) 3_655 .
O1 Co1 N1 103.13(7) . .
N1 Co1 N1 96.38(11) 3_655 .
O1 Co1 O2 59.35(6) 3_655 3_655
O1 Co1 O2 87.03(7) . 3_655
N1 Co1 O2 89.86(7) 3_655 3_655
N1 Co1 O2 165.90(7) . 3_655
O1 Co1 O2 87.03(7) 3_655 .
O1 Co1 O2 59.35(6) . .
N1 Co1 O2 165.90(7) 3_655 .
N1 Co1 O2 89.86(7) . .
O2 Co1 O2 86.97(10) 3_655 .
C1 N1 C6 117.6(2) . .
C1 N1 Co1 126.85(16) . .
C6 N1 Co1 115.29(16) . .
C1 N2 H2A 108.6 . .
C1 N2 H2B 108.4 . .
H2A N2 H2B 108.2 . .
C4 O1 Co1 95.67(14) . .
C4 O2 Co1 83.71(14) . .

loop_
_geom_bond_atom_site_label_1
_geom_bond_atom_site_label_2
_geom_bond_distance
_geom_bond_site_symmetry_2
C1 N1 1.339(3) .
C1 N2 1.354(3) .
C1 C2 1.405(3) .
C2 C3 1.372(3) 30_556
C2 H2 0.9300 .
C3 C2 1.371(3) 18_666
C3 C5 1.394(4) 18_666
C3 C4 1.504(3) .
C4 O2 1.243(3) .
C4 O1 1.271(3) .
C5 C6 1.366(3) .
C5 C3 1.394(4) 30_556
C5 H5 0.9300 .
C6 N1 1.358(3) .
C6 H6 0.9300 .
Co1 O1 2.0589(16) 3_655
Co1 O1 2.0590(16) .
Co1 N1 2.0815(19) 3_655
Co1 N1 2.0816(19) .
Co1 O2 2.3369(18) 3_655
Co1 O2 2.3370(18) .
N2 H2A 0.8967 .
N2 H2B 0.8981 .
